data_4505320
loop_
_publ_author_name
'Burdukov, Alexei B.'
'Gladkikh, Ella A.'
'Nefedova, Ekaterina V.'
'Tronin, Andrei V.'
'Roshchupkina, Galina I.'
'Pervukhina, Natalie V.'
'Shvedenkov, Yuri G.'
'Reznikov, Vladimir A.'

_publ_section_title
;
 1-D Coordination Polymers Made of Asymmetrical Copper Nitroxide
 Bis-Chelates
;
_journal_issue 3
_journal_name_full 'Crystal Growth &amp; Design'
_journal_page_first 595
_journal_paper_doi 10.1021/cg034168i
_journal_volume 4
_journal_year 2004
_chemical_formula_sum 'C21 H29 Cu F3 N3 O4'
_chemical_formula_weight 508.01
_chemical_name_systematic
;
 ?
;
_space_group_IT_number 15
_symmetry_cell_setting monoclinic
_symmetry_space_group_name_Hall '-C 2yc'
_symmetry_space_group_name_H-M 'C 1 2/c 1'
_atom_sites_solution_hydrogens geom
_atom_sites_solution_primary direct
_atom_sites_solution_secondary difmap
_audit_creation_method SHELXL-97
_cell_angle_alpha 90.00
_cell_angle_beta 109.880(10)
_cell_angle_gamma 90.00
_cell_formula_units_Z 8
_cell_length_a 24.813(3)
_cell_length_b 10.9820(10)
_cell_length_c 19.813(3)
_cell_measurement_reflns_used 24
_cell_measurement_temperature 293(2)
_cell_measurement_theta_max 15
_cell_measurement_theta_min 10
_cell_volume 5077.2(11)
_computing_cell_refinement CD4CAO(Enraf-Nonius)
_computing_data_collection CD4CAO(Enraf-Nonius)
_computing_data_reduction CADDAT(Enraf-Nonius)
_computing_molecular_graphics 'local programs'
_computing_publication_material 'local programs'
_computing_structure_refinement 'SHELXL-97 (Sheldrick, 1997)'
_computing_structure_solution 'SIR-97 (Altomare et al. 1999)'
_diffrn_ambient_temperature 293(2)
_diffrn_measured_fraction_theta_full 0.801
_diffrn_measured_fraction_theta_max 0.801
_diffrn_measurement_device_type 'Enraf-Nonius CAD4'
_diffrn_measurement_method \q/2\q
_diffrn_radiation_monochromator graphite
_diffrn_radiation_source 'fine-focus sealed tube'
_diffrn_radiation_type MoK\a
_diffrn_radiation_wavelength 0.71069
_diffrn_reflns_av_R_equivalents 0.0223
_diffrn_reflns_av_sigmaI/netI 0.0988
_diffrn_reflns_limit_h_max 29
_diffrn_reflns_limit_h_min 0
_diffrn_reflns_limit_k_max 13
_diffrn_reflns_limit_k_min 0
_diffrn_reflns_limit_l_max 22
_diffrn_reflns_limit_l_min -23
_diffrn_reflns_number 3645
_diffrn_reflns_theta_full 24.97
_diffrn_reflns_theta_max 24.97
_diffrn_reflns_theta_min 1.75
_diffrn_standards_decay_% 0
_diffrn_standards_interval_time 60
_diffrn_standards_number 3
_exptl_absorpt_coefficient_mu 0.911
_exptl_absorpt_correction_T_max 1.10763
_exptl_absorpt_correction_T_min 0.89237
_exptl_absorpt_correction_type empirical
_exptl_absorpt_process_details 'CADDAT (Enraf-Nonius)'
_exptl_crystal_colour green
_exptl_crystal_density_diffrn 1.329
_exptl_crystal_density_method 'not measured'
_exptl_crystal_description plate
_exptl_crystal_F_000 2112
_exptl_crystal_size_max 0.56
_exptl_crystal_size_mid 0.16
_exptl_crystal_size_min 0.16
_refine_diff_density_max 0.561
_refine_diff_density_min -0.499
_refine_diff_density_rms 0.072
_refine_ls_extinction_coef 0.00037(7)
_refine_ls_extinction_expression Fc^*^=kFc[1+0.001xFc^2^\l^3^/sin(2\q)]^-1/4^
_refine_ls_extinction_method SHELXL
_refine_ls_goodness_of_fit_ref 0.844
_refine_ls_hydrogen_treatment mixed
_refine_ls_matrix_type full
_refine_ls_number_parameters 290
_refine_ls_number_reflns 3566
_refine_ls_number_restraints 0
_refine_ls_restrained_S_all 0.844
_refine_ls_R_factor_all 0.0827
_refine_ls_R_factor_gt 0.0526
_refine_ls_shift/su_max 0.341
_refine_ls_shift/su_mean 0.022
_refine_ls_structure_factor_coef Fsqd
_refine_ls_weighting_details 'calc w=1/[\s^2^(Fo^2^)+(0.0693P)^2^+0.0000P] where P=(Fo^2^+2Fc^2^)/3'
_refine_ls_weighting_scheme calc
_refine_ls_wR_factor_gt 0.1242
_refine_ls_wR_factor_ref 0.1338
_reflns_number_gt 2160
_reflns_number_total 3566
_reflns_threshold_expression >2sigma(I)
_cod_data_source_file cg034168isi20030910_062100.cif
_cod_data_source_block compound_Cu(ptfa)LnPr
_cod_depositor_comments
;
The following automatic conversions were performed:
'_atom_site_symetry_multiplicity' tag replaced with
'_atom_site_symmetry_multiplicity'.

Automatic conversion script
Id: cif_correct_tags 1440 2010-10-19 06:21:57Z saulius 
;
_cod_original_sg_symbol_H-M C2/c
_cod_database_code 4505320

loop_
_symmetry_equiv_pos_as_xyz
'x, y, z'
'-x, y, -z+1/2'
'x+1/2, y+1/2, z'
'-x+1/2, y+1/2, -z+1/2'
'-x, -y, -z'
'x, -y, z-1/2'
'-x+1/2, -y+1/2, -z'
'x+1/2, -y+1/2, z-1/2'

loop_
_atom_site_label
_atom_site_type_symbol
_atom_site_fract_x
_atom_site_fract_y
_atom_site_fract_z
_atom_site_U_iso_or_equiv
_atom_site_adp_type
_atom_site_occupancy
_atom_site_symmetry_multiplicity
_atom_site_calc_flag
_atom_site_refinement_flags
Cu Cu 0.27684(3) 0.07638(7) 0.11239(4) 0.0431(2) Uani 1 1 d .
O1 O 0.32567(16) 0.1625(4) 0.1940(2) 0.0613(12) Uani 1 1 d .
N1 N 0.20876(17) 0.1726(4) 0.1137(2) 0.0384(11) Uani 1 1 d .
N2 N 0.1169(2) 0.2358(5) 0.0902(3) 0.0578(14) Uani 1 1 d .
O2 O 0.06386(17) 0.2489(5) 0.0606(2) 0.0897(17) Uani 1 1 d .
C1 C 0.3140(2) 0.2357(6) 0.2355(3) 0.0524(16) Uani 1 1 d .
C2 C 0.3643(3) 0.2832(7) 0.2980(4) 0.089(3) Uani 1 1 d .
H2A H 0.3570 0.3680 0.3056 0.107 Uiso 1 1 calc R
H2B H 0.3655 0.2388 0.3408 0.107 Uiso 1 1 calc R
C3 C 0.4188(3) 0.2751(12) 0.2906(5) 0.183(6) Uani 1 1 d .
H3A H 0.4169 0.3142 0.2460 0.219 Uiso 1 1 calc R
H3B H 0.4276 0.1899 0.2870 0.219 Uiso 1 1 calc R
C4 C 0.4667(4) 0.3312(11) 0.3504(6) 0.184(5) Uani 1 1 d .
H4A H 0.5019 0.3221 0.3408 0.276 Uiso 1 1 calc R
H4B H 0.4700 0.2914 0.3947 0.276 Uiso 1 1 calc R
H4C H 0.4590 0.4162 0.3539 0.276 Uiso 1 1 calc R
C5 C 0.2577(2) 0.2732(5) 0.2271(3) 0.0411(14) Uani 1 1 d .
C6 C 0.2506(2) 0.3532(6) 0.2801(3) 0.0471(15) Uani 1 1 d .
N3 N 0.2458(2) 0.4152(5) 0.3232(3) 0.0579(14) Uani 1 1 d .
C7 C 0.2087(2) 0.2412(5) 0.1670(3) 0.0385(13) Uani 1 1 d .
C8 C 0.1491(2) 0.2852(5) 0.1605(3) 0.0457(15) Uani 1 1 d .
C9 C 0.1276(3) 0.2285(6) 0.2176(3) 0.071(2) Uani 1 1 d .
H9A H 0.1327 0.1418 0.2182 0.106 Uiso 1 1 calc R
H9B H 0.0877 0.2470 0.2065 0.106 Uiso 1 1 calc R
H9C H 0.1491 0.2612 0.2639 0.106 Uiso 1 1 calc R
C10 C 0.1412(3) 0.4253(6) 0.1572(3) 0.0694(19) Uani 1 1 d .
H10A H 0.1548 0.4582 0.1211 0.104 Uiso 1 1 calc R
H10B H 0.1626 0.4600 0.2030 0.104 Uiso 1 1 calc R
H10C H 0.1014 0.4446 0.1456 0.104 Uiso 1 1 calc R
C11 C 0.1519(2) 0.1647(5) 0.0578(3) 0.0457(15) Uani 1 1 d .
C12 C 0.1506(3) 0.2244(5) -0.0116(3) 0.0608(18) Uani 1 1 d .
H12A H 0.1650 0.3060 -0.0020 0.091 Uiso 1 1 calc R
H12B H 0.1119 0.2264 -0.0444 0.091 Uiso 1 1 calc R
H12C H 0.1740 0.1787 -0.0324 0.091 Uiso 1 1 calc R
C13 C 0.1290(2) 0.0338(5) 0.0462(3) 0.0617(18) Uani 1 1 d .
H13A H 0.1304 -0.0003 0.0914 0.093 Uiso 1 1 calc R
H13B H 0.1522 -0.0143 0.0262 0.093 Uiso 1 1 calc R
H13C H 0.0901 0.0342 0.0139 0.093 Uiso 1 1 calc R
O3 O 0.24101(16) 0.0194(4) 0.01582(19) 0.0512(11) Uani 1 1 d .
O4 O 0.34906(15) -0.0006(4) 0.1156(2) 0.0521(11) Uani 1 1 d .
C14 C 0.2650(3) -0.0450(5) -0.0194(3) 0.0461(15) Uani 1 1 d .
C15 C 0.3186(2) -0.0853(6) 0.0007(3) 0.0580(17) Uani 1 1 d .
H15A H 0.3293 -0.1334 -0.0313 0.070 Uiso 1 1 calc R
C16 C 0.3607(2) -0.0587(5) 0.0687(3) 0.0481(15) Uani 1 1 d .
C17 C 0.2246(3) -0.0735(8) -0.0939(3) 0.0661(19) Uani 1 1 d .
F1 F 0.1979(3) 0.0207(6) -0.1272(2) 0.167(3) Uani 1 1 d .
F2 F 0.1856(3) -0.1450(7) -0.0949(3) 0.188(4) Uani 1 1 d .
F3 F 0.2479(2) -0.1129(6) -0.1376(3) 0.165(3) Uani 1 1 d .
C18 C 0.4224(3) -0.0995(6) 0.0864(4) 0.0619(19) Uani 1 1 d .
C19 C 0.4275(5) -0.2171(13) 0.0640(14) 0.416(19) Uani 1 1 d .
H19A H 0.4673 -0.2380 0.0771 0.623 Uiso 1 1 calc R
H19B H 0.4098 -0.2221 0.0128 0.623 Uiso 1 1 calc R
H19C H 0.4089 -0.2727 0.0864 0.623 Uiso 1 1 calc R
C20 C 0.4512(4) -0.0246(13) 0.0557(9) 0.294(11) Uani 1 1 d .
H20A H 0.4557 0.0540 0.0781 0.441 Uiso 1 1 calc R
H20B H 0.4299 -0.0166 0.0054 0.441 Uiso 1 1 calc R
H20C H 0.4882 -0.0585 0.0619 0.441 Uiso 1 1 calc R
C21 C 0.4516(5) -0.106(2) 0.1592(6) 0.381(17) Uani 1 1 d .
H21A H 0.4434 -0.0348 0.1821 0.572 Uiso 1 1 calc R
H21B H 0.4920 -0.1103 0.1677 0.572 Uiso 1 1 calc R
H21C H 0.4397 -0.1772 0.1784 0.572 Uiso 1 1 calc R

loop_
_atom_site_aniso_label
_atom_site_aniso_U_11
_atom_site_aniso_U_22
_atom_site_aniso_U_33
_atom_site_aniso_U_23
_atom_site_aniso_U_13
_atom_site_aniso_U_12
Cu 0.0378(4) 0.0449(4) 0.0462(4) -0.0029(4) 0.0137(3) 0.0066(4)
O1 0.039(2) 0.071(3) 0.067(3) -0.029(2) 0.009(2) 0.004(2)
N1 0.034(3) 0.038(3) 0.041(3) -0.001(2) 0.011(2) 0.002(2)
N2 0.039(3) 0.064(4) 0.067(3) -0.007(3) 0.014(3) 0.014(3)
O2 0.037(3) 0.119(4) 0.096(4) -0.028(3) 0.000(2) 0.025(3)
C1 0.043(4) 0.050(4) 0.061(4) -0.011(3) 0.013(3) 0.000(3)
C2 0.049(4) 0.107(7) 0.092(6) -0.046(5) -0.001(4) 0.005(4)
C3 0.048(6) 0.283(16) 0.179(10) -0.130(11) -0.011(6) -0.022(8)
C4 0.080(7) 0.206(13) 0.239(13) -0.080(11) 0.019(8) -0.030(8)
C5 0.046(3) 0.036(3) 0.044(3) -0.005(3) 0.018(3) 0.002(3)
C6 0.042(4) 0.048(4) 0.049(4) 0.004(3) 0.011(3) -0.001(3)
N3 0.060(3) 0.059(4) 0.059(3) -0.016(3) 0.026(3) -0.003(3)
C7 0.042(3) 0.034(3) 0.042(3) 0.006(3) 0.017(3) 0.005(3)
C8 0.044(3) 0.050(4) 0.045(3) -0.003(3) 0.017(3) 0.008(3)
C9 0.050(4) 0.094(6) 0.076(5) 0.005(4) 0.029(4) 0.002(4)
C10 0.072(4) 0.056(4) 0.073(4) 0.004(4) 0.015(4) 0.026(4)
C11 0.038(3) 0.046(4) 0.050(4) -0.002(3) 0.012(3) 0.007(3)
C12 0.071(5) 0.056(4) 0.047(4) 0.008(3) 0.010(3) 0.014(4)
C13 0.047(4) 0.061(5) 0.070(4) -0.006(3) 0.011(3) -0.008(3)
O3 0.048(2) 0.060(3) 0.045(2) -0.004(2) 0.0157(19) 0.011(2)
O4 0.043(2) 0.068(3) 0.049(2) -0.001(2) 0.019(2) 0.012(2)
C14 0.052(4) 0.037(4) 0.052(4) -0.001(3) 0.022(3) -0.004(3)
C15 0.055(4) 0.060(4) 0.063(4) -0.017(4) 0.025(3) 0.007(4)
C16 0.053(4) 0.038(4) 0.064(4) 0.012(3) 0.034(3) 0.008(3)
C17 0.064(4) 0.072(5) 0.059(5) -0.023(4) 0.017(4) 0.001(5)
F1 0.234(7) 0.147(5) 0.065(3) -0.008(3) -0.020(4) 0.051(5)
F2 0.178(6) 0.271(8) 0.086(4) -0.016(4) 0.009(4) -0.176(6)
F3 0.111(4) 0.274(8) 0.101(4) -0.113(5) 0.024(3) -0.003(5)
C18 0.044(4) 0.073(5) 0.075(5) 0.009(4) 0.028(3) 0.020(4)
C19 0.065(8) 0.168(14) 0.96(5) -0.22(2) 0.106(18) 0.027(8)
C20 0.062(6) 0.293(17) 0.56(3) 0.319(19) 0.144(12) 0.079(9)
C21 0.156(12) 0.89(5) 0.109(9) 0.147(18) 0.059(9) 0.32(2)

loop_
_atom_type_symbol
_atom_type_description
_atom_type_scat_dispersion_real
_atom_type_scat_dispersion_imag
_atom_type_scat_source
C C 0.0033 0.0016 'International Tables Vol C Tables 4.2.6.8 and 6.1.1.4'
H H 0.0000 0.0000 'International Tables Vol C Tables 4.2.6.8 and 6.1.1.4'
O O 0.0106 0.0060 'International Tables Vol C Tables 4.2.6.8 and 6.1.1.4'
F F 0.0171 0.0103 'International Tables Vol C Tables 4.2.6.8 and 6.1.1.4'
Cu Cu 0.3201 1.2651 'International Tables Vol C Tables 4.2.6.8 and 6.1.1.4'
N N 0.0061 0.0033 'International Tables Vol C Tables 4.2.6.8 and 6.1.1.4'

loop_
_geom_angle_atom_site_label_1
_geom_angle_atom_site_label_2
_geom_angle_atom_site_label_3
_geom_angle
_geom_angle_site_symmetry_3
O1 Cu O3 162.01(17) .
O1 Cu O4 82.90(16) .
O3 Cu O4 90.02(16) .
O1 Cu N1 91.32(17) .
O3 Cu N1 94.47(16) .
O4 Cu N1 173.18(18) .
O1 Cu N3 96.44(18) 4_545
O3 Cu N3 100.37(17) 4_545
O4 Cu N3 92.40(17) 4_545
N1 Cu N3 91.84(17) 4_545
C1 O1 Cu 130.7(4) .
C7 N1 C11 112.4(4) .
C7 N1 Cu 123.5(4) .
C11 N1 Cu 123.9(3) .
O2 N2 C8 123.6(5) .
O2 N2 C11 122.6(5) .
C8 N2 C11 113.7(4) .
O1 C1 C5 123.4(5) .
O1 C1 C2 116.5(5) .
C5 C1 C2 120.1(5) .
C3 C2 C1 116.3(6) .
C2 C3 C4 115.1(8) .
C1 C5 C6 117.3(5) .
C1 C5 C7 123.8(5) .
C6 C5 C7 118.9(5) .
N3 C6 C5 178.6(7) .
C6 N3 Cu 165.3(5) 4
N1 C7 C5 125.8(5) .
N1 C7 C8 112.7(5) .
C5 C7 C8 121.4(5) .
N2 C8 C7 99.5(4) .
N2 C8 C9 109.8(5) .
C7 C8 C9 112.3(5) .
N2 C8 C10 108.1(5) .
C7 C8 C10 115.2(5) .
C9 C8 C10 111.3(5) .
N1 C11 N2 101.4(4) .
N1 C11 C12 112.2(5) .
N2 C11 C12 109.5(5) .
N1 C11 C13 112.4(5) .
N2 C11 C13 108.6(5) .
C12 C11 C13 112.2(5) .
C14 O3 Cu 125.6(4) .
C16 O4 Cu 129.8(4) .
O3 C14 C15 128.8(6) .
O3 C14 C17 111.8(5) .
C15 C14 C17 119.3(5) .
C14 C15 C16 123.6(5) .
O4 C16 C15 122.0(5) .
O4 C16 C18 116.9(6) .
C15 C16 C18 121.0(5) .
F2 C17 F3 107.8(7) .
F2 C17 F1 103.9(7) .
F3 C17 F1 101.4(7) .
F2 C17 C14 113.8(6) .
F3 C17 C14 115.6(6) .
F1 C17 C14 113.0(6) .
C20 C18 C21 109.3(11) .
C20 C18 C19 107.5(11) .
C21 C18 C19 102.4(12) .
C20 C18 C16 111.0(6) .
C21 C18 C16 112.8(6) .
C19 C18 C16 113.4(7) .

loop_
_geom_bond_atom_site_label_1
_geom_bond_atom_site_label_2
_geom_bond_distance
_geom_bond_site_symmetry_2
Cu O1 1.910(4) .
Cu O3 1.920(4) .
Cu O4 1.963(4) .
Cu N1 2.000(4) .
Cu N3 2.359(5) 4_545
O1 C1 1.251(6) .
N1 C7 1.299(6) .
N1 C11 1.470(6) .
N2 O2 1.253(5) .
N2 C8 1.455(7) .
N2 C11 1.470(7) .
C1 C5 1.412(7) .
C1 C2 1.521(8) .
C2 C3 1.410(10) .
C3 C4 1.497(11) .
C5 C6 1.426(8) .
C5 C7 1.426(7) .
C6 N3 1.129(7) .
N3 Cu 2.359(5) 4
C7 C8 1.518(7) .
C8 C9 1.537(7) .
C8 C10 1.550(8) .
C11 C12 1.513(7) .
C11 C13 1.533(8) .
O3 C14 1.274(6) .
O4 C16 1.240(6) .
C14 C15 1.329(7) .
C14 C17 1.508(8) .
C15 C16 1.426(8) .
C16 C18 1.517(8) .
C17 F2 1.239(8) .
C17 F3 1.271(7) .
C17 F1 1.283(8) .
C18 C20 1.361(10) .
C18 C21 1.377(11) .
C18 C19 1.386(13) .
